data_7204742
loop_
_publ_author_name
'Lee Brammer'
'Guillermo M\'inguez Espallargas'
'Harry Adams'

_publ_section_title
;
 Involving metals in halogen--halogen interactions: second-sphere Lewis
 acid ligands for perhalometallate ions (M--XX'--C)
;
_journal_issue 60
_journal_name_full CrystEngComm
_journal_page_first 343
_journal_page_last 345
_journal_paper_doi 10.1039/b310412e
_journal_volume 5
_journal_year 2003
_chemical_formula_sum 'C10 H10 Br2 Cl4 Co N2'
_chemical_formula_weight 518.75
_chemical_name_systematic
;
?
;
_space_group_IT_number 2
_symmetry_cell_setting triclinic
_symmetry_space_group_name_Hall '-P 1'
_symmetry_space_group_name_H-M 'P -1'
_atom_sites_solution_hydrogens geom
_atom_sites_solution_primary direct
_atom_sites_solution_secondary difmap
_audit_creation_method SHELXL-97
_cell_angle_alpha 86.386(2)
_cell_angle_beta 85.454(2)
_cell_angle_gamma 86.873(2)
_cell_formula_units_Z 2
_cell_length_a 6.8163(7)
_cell_length_b 8.9754(10)
_cell_length_c 13.7869(15)
_cell_measurement_reflns_used 3724
_cell_measurement_temperature 150(5)
_cell_measurement_theta_max 54.831
_cell_measurement_theta_min 5.282
_cell_volume 838.10(16)
_computing_cell_refinement 'Bruker SMART'
_computing_data_collection 'Bruker SMART'
_computing_data_reduction 'Bruker SHELXTL'
_computing_molecular_graphics 'Bruker SHELXTL'
_computing_publication_material 'Bruker SHELXTL'
_computing_structure_refinement 'SHELXL-97 (Sheldrick, 1997)'
_computing_structure_solution 'SHELXS-97 (Sheldrick, 1990)'
_diffrn_ambient_temperature 150(2)
_diffrn_measured_fraction_theta_full 0.956
_diffrn_measured_fraction_theta_max 0.956
_diffrn_measurement_device_type 'Bruker SMART 1000 CCD area detector'
_diffrn_measurement_method 'omega scans'
_diffrn_radiation_monochromator graphite
_diffrn_radiation_source 'medium-focus sealed tube'
_diffrn_radiation_type MoK\a
_diffrn_radiation_wavelength 0.71073
_diffrn_reflns_av_R_equivalents 0.0305
_diffrn_reflns_av_sigmaI/netI 0.0373
_diffrn_reflns_limit_h_max 8
_diffrn_reflns_limit_h_min -7
_diffrn_reflns_limit_k_max 11
_diffrn_reflns_limit_k_min -11
_diffrn_reflns_limit_l_max 17
_diffrn_reflns_limit_l_min -17
_diffrn_reflns_number 7285
_diffrn_reflns_theta_full 27.52
_diffrn_reflns_theta_max 27.52
_diffrn_reflns_theta_min 1.48
_exptl_absorpt_coefficient_mu 6.415
_exptl_absorpt_correction_T_max 0.3914
_exptl_absorpt_correction_T_min 0.1784
_exptl_absorpt_correction_type empirical
_exptl_absorpt_process_details SADABS
_exptl_crystal_colour Blue
_exptl_crystal_density_diffrn 2.056
_exptl_crystal_density_method 'not measured'
_exptl_crystal_description Block
_exptl_crystal_F_000 498
_exptl_crystal_size_max 0.41
_exptl_crystal_size_mid 0.40
_exptl_crystal_size_min 0.18
_refine_diff_density_max 0.899
_refine_diff_density_min -0.603
_refine_diff_density_rms 0.123
_refine_ls_extinction_method none
_refine_ls_goodness_of_fit_ref 0.986
_refine_ls_hydrogen_treatment mixed
_refine_ls_matrix_type full
_refine_ls_number_parameters 172
_refine_ls_number_reflns 3688
_refine_ls_number_restraints 0
_refine_ls_restrained_S_all 0.986
_refine_ls_R_factor_all 0.0470
_refine_ls_R_factor_gt 0.0380
_refine_ls_shift/su_max 0.001
_refine_ls_shift/su_mean 0.000
_refine_ls_structure_factor_coef Fsqd
_refine_ls_weighting_details 'calc w=1/[\s^2^(Fo^2^)+(0.0629P)^2^+0.0000P] where P=(Fo^2^+2Fc^2^)/3'
_refine_ls_weighting_scheme calc
_refine_ls_wR_factor_gt 0.0946
_refine_ls_wR_factor_ref 0.0988
_reflns_number_gt 3027
_reflns_number_total 3688
_reflns_threshold_expression >2sigma(I)
_cod_data_source_file b310412e.txt
_cod_data_source_block ilb102m
_cod_depositor_comments
;
The following automatic conversions were performed:
'_symmetry_cell_setting' value 'Triclinic' changed to 'triclinic'
according to '/home/saulius/struct/CIF-dictionaries/cif_core.dic'
dictionary named 'cif_core.dic' version 2.4.1 from
2010-06-29.

'_exptl_absorpt_correction_type' value 'Empirical' changed to
'empirical' according to
'/home/saulius/struct/CIF-dictionaries/cif_core.dic' dictionary named
'cif_core.dic' version 2.4.1 from 2010-06-29.

Automatic conversion script
Id: cif_fix_enum 1527 2010-12-29 10:47:43Z saulius 
;
_cod_original_sg_symbol_H-M P-1
_cod_database_code 7204742

loop_
_symmetry_equiv_pos_as_xyz
'x, y, z'
'-x, -y, -z'

loop_
_atom_site_label
_atom_site_type_symbol
_atom_site_fract_x
_atom_site_fract_y
_atom_site_fract_z
_atom_site_U_iso_or_equiv
_atom_site_adp_type
_atom_site_occupancy
_atom_site_symmetry_multiplicity
_atom_site_calc_flag
_atom_site_refinement_flags
_atom_site_disorder_assembly
_atom_site_disorder_group
Co1 Co -0.58000(7) 0.66243(5) 0.20841(3) 0.02494(14) Uani 1 1 d . . .
Cl1 Cl -0.66894(14) 0.44837(10) 0.29290(6) 0.0317(2) Uani 1 1 d . . .
Cl2 Cl -0.69484(13) 0.86574(9) 0.29127(6) 0.0287(2) Uani 1 1 d . . .
Cl3 Cl -0.24160(13) 0.65775(10) 0.18823(6) 0.0292(2) Uani 1 1 d . . .
Cl4 Cl -0.71091(14) 0.67690(11) 0.06096(6) 0.0316(2) Uani 1 1 d . . .
Br1 Br -0.32560(6) 1.06530(5) 0.20210(3) 0.03975(13) Uani 1 1 d . . .
N1 N 0.0824(5) 1.3630(4) 0.1055(2) 0.0380(8) Uani 1 1 d . . .
H1A H 0.0889 1.4608 0.1045 0.046 Uiso 1 1 calc R . .
C2 C -0.0789(6) 1.3022(4) 0.1467(3) 0.0302(8) Uani 1 1 d . . .
H2A H -0.1842 1.3632 0.1746 0.036 Uiso 1 1 calc R . .
C3 C -0.0915(5) 1.1499(4) 0.1484(3) 0.0285(8) Uani 1 1 d . . .
C4 C 0.0624(6) 1.0605(5) 0.1082(3) 0.0370(9) Uani 1 1 d . . .
H4A H 0.0549 0.9550 0.1095 0.044 Uiso 1 1 calc R . .
C5 C 0.2270(7) 1.1297(6) 0.0664(3) 0.0492(12) Uani 1 1 d . . .
H5A H 0.3347 1.0715 0.0382 0.059 Uiso 1 1 calc R . .
C6 C 0.2358(7) 1.2833(6) 0.0653(3) 0.0463(11) Uani 1 1 d . . .
H6A H 0.3488 1.3313 0.0366 0.056 Uiso 1 1 calc R . .
Br11 Br -0.27901(6) 0.33919(5) 0.41087(3) 0.03614(13) Uani 1 1 d . . .
N11 N 0.1456(5) 0.2731(4) 0.6024(2) 0.0325(7) Uani 1 1 d . . .
H11A H 0.1636 0.3047 0.6600 0.039 Uiso 1 1 calc R . .
C12 C -0.0174(5) 0.3214(4) 0.5591(3) 0.0291(8) Uani 1 1 d . . .
H12A H -0.1107 0.3891 0.5899 0.035 Uiso 1 1 calc R . .
C13 C -0.0473(5) 0.2719(4) 0.4703(3) 0.0265(8) Uani 1 1 d . . .
C14 C 0.0874(6) 0.1731(4) 0.4259(3) 0.0331(8) Uani 1 1 d . . .
H14A H 0.0658 0.1373 0.3645 0.040 Uiso 1 1 calc R . .
C15 C 0.2544(6) 0.1270(5) 0.4721(3) 0.0391(10) Uani 1 1 d . . .
H15A H 0.3499 0.0597 0.4423 0.047 Uiso 1 1 calc R . .
C16 C 0.2818(6) 0.1788(5) 0.5614(3) 0.0380(9) Uani 1 1 d . . .
H16A H 0.3965 0.1479 0.5938 0.046 Uiso 1 1 calc R . .

loop_
_atom_site_aniso_label
_atom_site_aniso_U_11
_atom_site_aniso_U_22
_atom_site_aniso_U_33
_atom_site_aniso_U_23
_atom_site_aniso_U_13
_atom_site_aniso_U_12
Co1 0.0248(3) 0.0255(3) 0.0248(3) -0.00271(19) -0.00459(19) 0.0005(2)
Cl1 0.0368(5) 0.0264(5) 0.0319(5) 0.0017(4) -0.0060(4) -0.0001(4)
Cl2 0.0299(5) 0.0254(4) 0.0309(5) -0.0047(3) -0.0019(3) -0.0005(4)
Cl3 0.0254(4) 0.0325(5) 0.0301(4) -0.0069(3) -0.0042(3) 0.0029(4)
Cl4 0.0316(5) 0.0371(5) 0.0267(4) -0.0001(4) -0.0075(3) -0.0024(4)
Br1 0.0406(2) 0.0357(2) 0.0436(2) -0.00057(17) -0.00191(18) -0.01190(18)
N1 0.048(2) 0.0404(19) 0.0287(17) 0.0031(14) -0.0124(15) -0.0189(16)
C2 0.036(2) 0.0300(19) 0.0255(18) -0.0002(14) -0.0099(15) -0.0027(16)
C3 0.0297(19) 0.0297(19) 0.0268(18) 0.0000(14) -0.0087(14) -0.0015(15)
C4 0.042(2) 0.037(2) 0.034(2) -0.0080(17) -0.0137(17) 0.0077(18)
C5 0.032(2) 0.080(4) 0.036(2) -0.013(2) -0.0035(18) 0.010(2)
C6 0.041(3) 0.069(3) 0.031(2) 0.000(2) -0.0058(18) -0.018(2)
Br11 0.0314(2) 0.0396(2) 0.0378(2) 0.00173(17) -0.01026(16) 0.00056(17)
N11 0.0346(18) 0.0362(18) 0.0274(16) -0.0040(13) -0.0041(13) -0.0023(14)
C12 0.029(2) 0.0271(19) 0.0305(19) 0.0000(15) -0.0004(15) -0.0020(15)
C13 0.0231(18) 0.0268(18) 0.0290(18) 0.0047(14) -0.0013(14) -0.0051(14)
C14 0.039(2) 0.030(2) 0.0301(19) -0.0036(15) -0.0053(16) -0.0010(17)
C15 0.038(2) 0.041(2) 0.039(2) -0.0109(18) -0.0067(18) 0.0089(18)
C16 0.034(2) 0.040(2) 0.041(2) -0.0009(18) -0.0107(17) 0.0030(18)

loop_
_atom_type_symbol
_atom_type_description
_atom_type_scat_dispersion_real
_atom_type_scat_dispersion_imag
_atom_type_scat_source
C C 0.0033 0.0016 'International Tables Vol C Tables 4.2.6.8 and 6.1.1.4'
H H 0.0000 0.0000 'International Tables Vol C Tables 4.2.6.8 and 6.1.1.4'
N N 0.0061 0.0033 'International Tables Vol C Tables 4.2.6.8 and 6.1.1.4'
Cl Cl 0.1484 0.1585 'International Tables Vol C Tables 4.2.6.8 and 6.1.1.4'
Co Co 0.3494 0.9721 'International Tables Vol C Tables 4.2.6.8 and 6.1.1.4'
Br Br -0.2901 2.4595 'International Tables Vol C Tables 4.2.6.8 and 6.1.1.4'

loop_
_geom_angle_atom_site_label_1
_geom_angle_atom_site_label_2
_geom_angle_atom_site_label_3
_geom_angle
_geom_angle_site_symmetry_1
_geom_angle_site_symmetry_3
_geom_angle_publ_flag
Cl1 Co1 Cl4 109.40(4) . . ?
Cl1 Co1 Cl2 110.46(4) . . ?
Cl4 Co1 Cl2 108.62(4) . . ?
Cl1 Co1 Cl3 108.15(4) . . ?
Cl4 Co1 Cl3 110.43(4) . . ?
Cl2 Co1 Cl3 109.79(4) . . ?
C2 N1 C6 123.3(4) . . ?
N1 C2 C3 119.0(4) . . ?
C2 C3 C4 120.7(4) . . ?
C2 C3 Br1 118.7(3) . . ?
C4 C3 Br1 120.6(3) . . ?
C5 C4 C3 117.9(4) . . ?
C4 C5 C6 120.4(4) . . ?
N1 C6 C5 118.8(4) . . ?
C16 N11 C12 122.6(3) . . ?
N11 C12 C13 119.1(3) . . ?
C12 C13 C14 120.4(3) . . ?
C12 C13 Br11 118.6(3) . . ?
C14 C13 Br11 121.0(3) . . ?
C13 C14 C15 118.9(4) . . ?
C16 C15 C14 119.6(4) . . ?
N11 C16 C15 119.4(4) . . ?

loop_
_geom_bond_atom_site_label_1
_geom_bond_atom_site_label_2
_geom_bond_distance
_geom_bond_site_symmetry_2
_geom_bond_publ_flag
Co1 Cl1 2.2690(10) . ?
Co1 Cl4 2.2776(10) . ?
Co1 Cl2 2.2832(10) . ?
Co1 Cl3 2.2997(10) . ?
Br1 C3 1.883(4) . ?
N1 C2 1.325(5) . ?
N1 C6 1.337(6) . ?
C2 C3 1.374(5) . ?
C3 C4 1.387(5) . ?
C4 C5 1.380(6) . ?
C5 C6 1.382(7) . ?
Br11 C13 1.889(4) . ?
N11 C16 1.338(5) . ?
N11 C12 1.341(5) . ?
C12 C13 1.362(5) . ?
C13 C14 1.376(5) . ?
C14 C15 1.379(6) . ?
C15 C16 1.372(6) . ?

loop_
_geom_torsion_atom_site_label_1
_geom_torsion_atom_site_label_2
_geom_torsion_atom_site_label_3
_geom_torsion_atom_site_label_4
_geom_torsion
_geom_torsion_site_symmetry_1
_geom_torsion_site_symmetry_2
_geom_torsion_site_symmetry_3
_geom_torsion_site_symmetry_4
_geom_torsion_publ_flag
C6 N1 C2 C3 -0.3(6) . . . . ?
N1 C2 C3 C4 0.4(6) . . . . ?
N1 C2 C3 Br1 -177.4(3) . . . . ?
C2 C3 C4 C5 -0.3(6) . . . . ?
Br1 C3 C4 C5 177.4(3) . . . . ?
C3 C4 C5 C6 0.1(6) . . . . ?
C2 N1 C6 C5 0.1(6) . . . . ?
C4 C5 C6 N1 0.0(6) . . . . ?
C16 N11 C12 C13 0.6(6) . . . . ?
N11 C12 C13 C14 0.4(5) . . . . ?
N11 C12 C13 Br11 179.3(3) . . . . ?
C12 C13 C14 C15 -1.0(6) . . . . ?
Br11 C13 C14 C15 -179.9(3) . . . . ?
C13 C14 C15 C16 0.7(6) . . . . ?
C12 N11 C16 C15 -0.8(6) . . . . ?
C14 C15 C16 N11 0.2(6) . . . . ?
